data_2233216
loop_
_publ_author_name
'Nielsen, Anne'
'McKenzie, Christine J.'
'Bond, Andrew D.'

_publ_section_title
;
 (2,2'-Bipyridine-4,4'-dicarboxylic
 acid-\k^2^<i>N</i>,<i>N</i>')chlorido(2,2':6',2''-terpyridyl-\k^3^<i>N</i>,<i>N</i>',<i>N</i>'')ruthenium(II)
 perchlorate ethanol monosolvate monohydrate
;
_journal_coeditor_code IS5031
_journal_issue 1
_journal_name_full 'Acta Crystallographica Section E'
_journal_page_first m77
_journal_page_last m78
_journal_paper_doi 10.1107/S1600536811054195
_journal_volume 68
_journal_year 2012
_chemical_formula_iupac '[Ru Cl (C15 H11 N3) (C12 H8 N2 O4)] Cl O4, C2 H6 O, H2 O'
_chemical_formula_moiety 'C27 H19 Cl N5 O4 Ru +, Cl O4 -, C2 H6 O, H2 O'
_chemical_formula_sum 'C29 H27 Cl2 N5 O10 Ru'
_chemical_formula_weight 777.53
_chemical_name_systematic
;
(2,2'-Bipyridine-4,4'-dicarboxylic
acid-\k^2^<i>N</i>,<i>N</i>')chlorido(2,2':6',2''-terpyridyl-
\k^3^<i>N</i>,<i>N</i>',<i>N</i>'')ruthenium(II) perchlorate ethanol
monosolvate monohydrate
;
_space_group_IT_number 2
_symmetry_cell_setting triclinic
_symmetry_space_group_name_Hall '-P 1'
_symmetry_space_group_name_H-M 'P -1'
_atom_sites_solution_hydrogens geom
_atom_sites_solution_primary direct
_atom_sites_solution_secondary difmap
_audit_creation_method SHELXL-97
_cell_angle_alpha 90.913(2)
_cell_angle_beta 104.110(2)
_cell_angle_gamma 97.677(2)
_cell_formula_units_Z 2
_cell_length_a 8.7132(5)
_cell_length_b 11.9207(7)
_cell_length_c 15.9015(8)
_cell_measurement_reflns_used 8777
_cell_measurement_temperature 180(2)
_cell_measurement_theta_max 25.46
_cell_measurement_theta_min 2.47
_cell_volume 1585.44(15)
_computing_cell_refinement 'SAINT (Bruker, 2003)'
_computing_data_collection 'APEX2 (Bruker--Nonius, 2004)'
_computing_data_reduction 'SAINT (Bruker, 2003)'
_computing_molecular_graphics 'SHELXTL (Sheldrick, 2008)'
_computing_publication_material 'SHELXTL (Sheldrick, 2008)'
_computing_structure_refinement 'SHELXTL (Sheldrick, 2008)'
_computing_structure_solution 'SHELXTL (Sheldrick, 2008)'
_diffrn_ambient_temperature 180(2)
_diffrn_measured_fraction_theta_full 0.990
_diffrn_measured_fraction_theta_max 0.987
_diffrn_measurement_device_type 'Bruker--Nonius X8 APEXII CCD'
_diffrn_measurement_method 'thin-slice \w and \f scans'
_diffrn_radiation_monochromator graphite
_diffrn_radiation_source 'fine-focus sealed tube'
_diffrn_radiation_type MoK\a
_diffrn_radiation_wavelength 0.71073
_diffrn_reflns_av_R_equivalents 0.0312
_diffrn_reflns_av_sigmaI/netI 0.0342
_diffrn_reflns_limit_h_max 10
_diffrn_reflns_limit_h_min -10
_diffrn_reflns_limit_k_max 14
_diffrn_reflns_limit_k_min -14
_diffrn_reflns_limit_l_max 17
_diffrn_reflns_limit_l_min -19
_diffrn_reflns_number 22443
_diffrn_reflns_theta_full 25.00
_diffrn_reflns_theta_max 25.70
_diffrn_reflns_theta_min 3.64
_diffrn_standards_number 0
_exptl_absorpt_coefficient_mu 0.728
_exptl_absorpt_correction_T_max 0.931
_exptl_absorpt_correction_T_min 0.792
_exptl_absorpt_correction_type multi-scan
_exptl_absorpt_process_details '(SADABS; Sheldrick, 2003)'
_exptl_crystal_colour brown
_exptl_crystal_density_diffrn 1.629
_exptl_crystal_density_method 'not measured'
_exptl_crystal_description block
_exptl_crystal_F_000 788
_exptl_crystal_size_max 0.20
_exptl_crystal_size_mid 0.12
_exptl_crystal_size_min 0.10
_refine_diff_density_max 0.906
_refine_diff_density_min -0.738
_refine_ls_extinction_method none
_refine_ls_goodness_of_fit_ref 1.076
_refine_ls_hydrogen_treatment constr
_refine_ls_matrix_type full
_refine_ls_number_parameters 462
_refine_ls_number_reflns 5961
_refine_ls_number_restraints 73
_refine_ls_restrained_S_all 1.157
_refine_ls_R_factor_all 0.0500
_refine_ls_R_factor_gt 0.0399
_refine_ls_shift/su_max 0.001
_refine_ls_shift/su_mean 0.000
_refine_ls_structure_factor_coef Fsqd
_refine_ls_weighting_details 'calc w=1/[\s^2^(Fo^2^)+(0.0608P)^2^+1.3719P] where P=(Fo^2^+2Fc^2^)/3'
_refine_ls_weighting_scheme calc
_refine_ls_wR_factor_gt 0.1072
_refine_ls_wR_factor_ref 0.1122
_reflns_number_gt 4978
_reflns_number_total 5961
_reflns_threshold_expression I>2\s(I)
_cod_data_source_file is5031.cif
_cod_data_source_block I
_cod_database_code 2233216
_cod_database_fobs_code 2233216

loop_
_symmetry_equiv_pos_as_xyz
'x, y, z'
'-x, -y, -z'

loop_
_atom_site_type_symbol
_atom_site_label
_atom_site_fract_x
_atom_site_fract_y
_atom_site_fract_z
_atom_site_U_iso_or_equiv
_atom_site_adp_type
_atom_site_calc_flag
_atom_site_refinement_flags
_atom_site_occupancy
_atom_site_symmetry_multiplicity
_atom_site_disorder_assembly
_atom_site_disorder_group
Ru Ru1 0.30449(3) 0.52232(3) 0.229857(17) 0.03172(12) Uani d . 1 1 . .
Cl Cl1 0.38277(11) 0.64610(8) 0.12517(6) 0.0394(2) Uani d . 1 1 . .
O O1 0.6470(4) 0.9485(3) 0.5612(2) 0.0648(9) Uani d . 1 1 . .
O O2 0.5089(4) 0.8261(3) 0.6277(2) 0.0655(9) Uani d . 1 1 . .
H H2 0.5578 0.8627 0.6751 0.098 Uiso d R 1 1 . .
O O3 0.0613(4) 0.3562(3) 0.59862(19) 0.0588(9) Uani d . 1 1 . .
O O4 -0.0105(4) 0.1927(3) 0.5215(2) 0.0648(9) Uani d . 1 1 . .
H H4 -0.0493 0.1692 0.5632 0.097 Uiso d R 1 1 . .
N N1 0.3926(3) 0.6406(3) 0.33304(19) 0.0334(7) Uani d . 1 1 . .
N N2 0.2417(3) 0.4362(3) 0.32745(19) 0.0329(7) Uani d . 1 1 . .
N N3 0.5009(4) 0.4411(3) 0.23588(19) 0.0348(7) Uani d . 1 1 . .
N N4 0.2151(4) 0.4007(3) 0.14012(18) 0.0345(7) Uani d . 1 1 . .
N N5 0.0728(4) 0.5593(3) 0.18561(19) 0.0361(7) Uani d . 1 1 . .
C C1 0.4864(5) 0.7410(3) 0.3332(2) 0.0404(9) Uani d . 1 1 . .
H H1A 0.5156 0.7623 0.2813 0.048 Uiso calc R 1 1 . .
C C2 0.5406(5) 0.8132(3) 0.4058(3) 0.0409(9) Uani d . 1 1 . .
H H2A 0.6078 0.8823 0.4040 0.049 Uiso calc R 1 1 . .
C C3 0.4968(5) 0.7846(3) 0.4814(2) 0.0374(9) Uani d . 1 1 . .
C C4 0.4015(4) 0.6820(3) 0.4819(2) 0.0365(8) Uani d . 1 1 . .
H H4A 0.3699 0.6603 0.5331 0.044 Uiso calc R 1 1 . .
C C5 0.3525(4) 0.6115(3) 0.4079(2) 0.0316(8) Uani d . 1 1 . .
C C6 0.5576(5) 0.8626(4) 0.5610(3) 0.0463(10) Uani d . 1 1 . .
C C7 0.2617(4) 0.4974(3) 0.4037(2) 0.0317(8) Uani d . 1 1 . .
C C8 0.2015(4) 0.4523(3) 0.4706(2) 0.0329(8) Uani d . 1 1 . .
H H8A 0.2124 0.4975 0.5220 0.039 Uiso calc R 1 1 . .
C C9 0.1257(4) 0.3418(3) 0.4633(2) 0.0347(8) Uani d . 1 1 . .
C C10 0.1133(4) 0.2776(3) 0.3876(2) 0.0370(8) Uani d . 1 1 . .
H H10A 0.0654 0.2006 0.3814 0.044 Uiso calc R 1 1 . .
C C11 0.1712(4) 0.3272(3) 0.3219(2) 0.0376(9) Uani d . 1 1 . .
H H11A 0.1613 0.2827 0.2702 0.045 Uiso calc R 1 1 . .
C C12 0.0563(5) 0.2980(3) 0.5357(2) 0.0395(9) Uani d . 1 1 . .
C C13 0.6499(4) 0.4691(3) 0.2879(2) 0.0384(9) Uani d . 1 1 . .
H H13A 0.6713 0.5352 0.3254 0.046 Uiso calc R 1 1 . .
C C14 0.7705(5) 0.4068(4) 0.2889(3) 0.0450(10) Uani d . 1 1 . .
H H14A 0.8734 0.4290 0.3265 0.054 Uiso calc R 1 1 . .
C C15 0.7406(5) 0.3105(4) 0.2340(3) 0.0480(10) Uani d . 1 1 . .
H H15A 0.8219 0.2646 0.2345 0.058 Uiso calc R 1 1 . .
C C16 0.5917(5) 0.2826(4) 0.1791(3) 0.0448(10) Uani d . 1 1 . .
H H16A 0.5704 0.2184 0.1397 0.054 Uiso calc R 1 1 . .
C C17 0.4732(5) 0.3474(3) 0.1807(2) 0.0374(8) Uani d . 1 1 . .
C C18 0.3086(5) 0.3238(3) 0.1254(2) 0.0388(9) Uani d . 1 1 . .
C C19 0.2449(5) 0.2350(4) 0.0640(3) 0.0482(10) Uani d . 1 1 . .
H H19A 0.3095 0.1813 0.0526 0.058 Uiso calc R 1 1 . .
C C20 0.0859(5) 0.2262(4) 0.0198(3) 0.0540(11) Uani d . 1 1 . .
H H20A 0.0405 0.1650 -0.0216 0.065 Uiso calc R 1 1 . .
C C21 -0.0074(5) 0.3047(4) 0.0351(3) 0.0467(10) Uani d . 1 1 . .
H H21A -0.1166 0.2982 0.0044 0.056 Uiso calc R 1 1 . .
C C22 0.0595(4) 0.3930(3) 0.0957(2) 0.0380(9) Uani d . 1 1 . .
C C23 -0.0195(4) 0.4848(3) 0.1210(2) 0.0370(9) Uani d . 1 1 . .
C C24 -0.1768(5) 0.4973(4) 0.0825(3) 0.0464(10) Uani d . 1 1 . .
H H24A -0.2396 0.4451 0.0375 0.056 Uiso calc R 1 1 . .
C C25 -0.2408(5) 0.5863(4) 0.1104(3) 0.0516(11) Uani d . 1 1 . .
H H25A -0.3483 0.5962 0.0846 0.062 Uiso calc R 1 1 . .
C C26 -0.1489(5) 0.6602(4) 0.1753(3) 0.0495(11) Uani d . 1 1 . .
H H26A -0.1924 0.7214 0.1953 0.059 Uiso calc R 1 1 . .
C C27 0.0078(5) 0.6455(3) 0.2118(2) 0.0402(9) Uani d . 1 1 . .
H H27A 0.0713 0.6976 0.2567 0.048 Uiso calc R 1 1 . .
Cl Cl2 0.8935(2) 0.01878(13) 0.17808(11) 0.0846(4) Uani d D 1 1 . .
O O2A 1.0065(6) 0.1063(4) 0.2176(3) 0.1302(19) Uani d DU 1 1 A .
O O2B 0.8067(15) 0.0204(11) 0.0971(6) 0.166(5) Uani d PDU 0.50 1 A 1
O O2C 0.9907(13) -0.0746(7) 0.1832(8) 0.135(4) Uani d PDU 0.50 1 A 1
O O2D 0.8001(17) -0.0137(14) 0.2390(9) 0.233(12) Uani d PDU 0.50 1 A 1
O O2E 0.8421(13) -0.0554(9) 0.2330(7) 0.116(4) Uani d PDU 0.50 1 A 2
O O2F 0.9463(14) -0.0316(9) 0.1130(7) 0.143(4) Uani d PDU 0.50 1 A 2
O O2G 0.7602(10) 0.0775(8) 0.1339(7) 0.120(4) Uani d PDU 0.50 1 A 2
O O1W 0.1323(4) 0.8776(3) 0.3538(2) 0.0649(9) Uani d . 1 1 . .
H H1W 0.2019 0.9317 0.3804 0.097 Uiso d R 1 1 . .
H H2W 0.0882 0.8906 0.3017 0.097 Uiso d R 1 1 . .
O O1S 0.6600(6) 0.9364(4) 0.7731(3) 0.0729(18) Uani d P 0.794(9) 1 B 1
H H1S 0.7550 0.9243 0.7757 0.109 Uiso d PR 0.794(9) 1 B 1
C C1S 0.6167(16) 1.0330(11) 0.8050(8) 0.181(5) Uani d PU 0.794(9) 1 B 1
H H2S 0.5003 1.0299 0.7802 0.217 Uiso calc PR 0.794(9) 1 B 1
H H3S 0.6694 1.0981 0.7796 0.217 Uiso calc PR 0.794(9) 1 B 1
O O1T 0.485(3) 0.9761(15) 0.7379(11) 0.087(9) Uani d P 0.206(9) 1 B 2
H H1T 0.3954 0.9877 0.7453 0.131 Uiso d PR 0.206(9) 1 B 2
C C1T 0.6167(16) 1.0330(11) 0.8050(8) 0.181(5) Uani d P 0.206(9) 1 B 2
H H2T 0.6421 1.1071 0.7805 0.217 Uiso calc PR 0.206(9) 1 B 2
H H3T 0.7059 0.9909 0.8019 0.217 Uiso calc PR 0.206(9) 1 B 2
C C2S 0.6458(13) 1.0616(8) 0.8968(6) 0.156(4) Uani d U 1 1 . .
H H4S 0.6063 1.1332 0.9049 0.233 Uiso calc R 1 1 B 1
H H5S 0.7609 1.0696 0.9236 0.233 Uiso calc R 1 1 B 1
H H6S 0.5900 1.0013 0.9241 0.233 Uiso calc R 1 1 B 1

loop_
_atom_site_aniso_label
_atom_site_aniso_U_11
_atom_site_aniso_U_22
_atom_site_aniso_U_33
_atom_site_aniso_U_12
_atom_site_aniso_U_13
_atom_site_aniso_U_23
Ru1 0.02898(18) 0.0418(2) 0.02243(17) -0.00185(12) 0.00673(11) -0.00504(12)
Cl1 0.0347(5) 0.0531(6) 0.0295(5) -0.0012(4) 0.0101(4) 0.0001(4)
O1 0.091(3) 0.0474(18) 0.0447(18) -0.0189(18) 0.0104(17) -0.0117(14)
O2 0.097(3) 0.0547(19) 0.0401(18) -0.0176(18) 0.0235(17) -0.0175(14)
O3 0.078(2) 0.0578(19) 0.0398(17) -0.0216(16) 0.0298(16) -0.0117(14)
O4 0.093(3) 0.0508(19) 0.0516(19) -0.0214(17) 0.0374(18) -0.0060(14)
N1 0.0284(15) 0.0400(17) 0.0299(16) 0.0002(13) 0.0063(12) -0.0012(13)
N2 0.0285(16) 0.0404(17) 0.0283(15) 0.0014(13) 0.0067(12) -0.0052(13)
N3 0.0321(16) 0.0452(18) 0.0262(15) 0.0002(14) 0.0086(13) -0.0022(13)
N4 0.0328(16) 0.0453(18) 0.0241(15) -0.0017(14) 0.0089(12) -0.0052(13)
N5 0.0349(17) 0.0479(19) 0.0252(15) -0.0008(14) 0.0106(13) 0.0001(13)
C1 0.041(2) 0.044(2) 0.033(2) -0.0052(18) 0.0091(17) -0.0013(17)
C2 0.039(2) 0.038(2) 0.040(2) -0.0062(17) 0.0068(17) -0.0034(17)
C3 0.040(2) 0.037(2) 0.033(2) 0.0024(17) 0.0058(16) -0.0048(16)
C4 0.041(2) 0.039(2) 0.0299(19) 0.0023(17) 0.0100(16) -0.0026(15)
C5 0.0281(18) 0.0376(19) 0.0283(18) 0.0016(15) 0.0073(14) -0.0015(15)
C6 0.058(3) 0.041(2) 0.036(2) 0.002(2) 0.0069(19) -0.0059(17)
C7 0.0280(18) 0.040(2) 0.0242(17) 0.0028(15) 0.0021(14) -0.0053(15)
C8 0.0331(19) 0.039(2) 0.0242(17) 0.0001(16) 0.0053(14) -0.0048(14)
C9 0.0340(19) 0.043(2) 0.0250(18) 0.0026(16) 0.0052(15) 0.0005(15)
C10 0.039(2) 0.034(2) 0.036(2) -0.0003(16) 0.0081(16) -0.0031(16)
C11 0.039(2) 0.041(2) 0.033(2) 0.0010(17) 0.0109(16) -0.0075(16)
C12 0.039(2) 0.045(2) 0.032(2) -0.0023(17) 0.0079(16) 0.0006(17)
C13 0.037(2) 0.047(2) 0.0283(19) 0.0020(17) 0.0062(16) -0.0014(16)
C14 0.034(2) 0.058(3) 0.040(2) 0.0058(19) 0.0040(17) 0.0020(19)
C15 0.042(2) 0.055(3) 0.049(2) 0.010(2) 0.0122(19) 0.000(2)
C16 0.045(2) 0.049(2) 0.040(2) 0.0041(19) 0.0134(18) -0.0054(18)
C17 0.040(2) 0.042(2) 0.0299(19) 0.0008(17) 0.0109(16) -0.0029(16)
C18 0.039(2) 0.047(2) 0.0296(19) 0.0006(17) 0.0102(16) -0.0048(16)
C19 0.053(3) 0.050(2) 0.040(2) 0.002(2) 0.012(2) -0.0126(19)
C20 0.054(3) 0.058(3) 0.041(2) -0.005(2) 0.002(2) -0.016(2)
C21 0.042(2) 0.057(3) 0.033(2) -0.007(2) 0.0036(17) -0.0053(18)
C22 0.033(2) 0.052(2) 0.0259(19) -0.0044(17) 0.0073(15) 0.0001(16)
C23 0.033(2) 0.052(2) 0.0246(18) -0.0035(17) 0.0100(15) -0.0006(16)
C24 0.034(2) 0.072(3) 0.032(2) -0.002(2) 0.0100(17) 0.0024(19)
C25 0.034(2) 0.084(3) 0.041(2) 0.013(2) 0.0152(19) 0.009(2)
C26 0.044(2) 0.067(3) 0.042(2) 0.014(2) 0.018(2) 0.002(2)
C27 0.040(2) 0.052(2) 0.032(2) 0.0059(18) 0.0151(17) -0.0007(17)
Cl2 0.1002(12) 0.0709(9) 0.0767(10) 0.0131(8) 0.0115(9) -0.0187(8)
O2A 0.132(4) 0.099(3) 0.133(4) -0.013(3) 0.002(3) -0.039(3)
O2B 0.162(9) 0.191(10) 0.115(8) 0.046(8) -0.030(7) -0.002(7)
O2C 0.172(8) 0.108(6) 0.114(7) 0.063(6) -0.008(6) -0.021(6)
O2D 0.238(15) 0.264(15) 0.222(14) 0.041(10) 0.102(10) 0.045(10)
O2E 0.107(7) 0.117(7) 0.123(7) 0.006(6) 0.031(6) 0.044(6)
O2F 0.192(9) 0.122(7) 0.130(8) 0.062(7) 0.049(7) -0.053(6)
O2G 0.112(7) 0.122(7) 0.129(7) 0.068(6) 0.012(6) 0.000(6)
O1W 0.084(2) 0.060(2) 0.0427(17) -0.0258(17) 0.0212(16) -0.0058(15)
O1S 0.090(4) 0.064(3) 0.055(3) 0.007(2) 0.002(2) -0.023(2)
C1S 0.207(9) 0.176(8) 0.162(8) 0.027(7) 0.049(7) 0.059(7)
O1T 0.13(2) 0.062(12) 0.055(11) -0.032(11) 0.017(11) -0.030(9)
C1T 0.207(9) 0.176(8) 0.162(8) 0.027(7) 0.049(7) 0.059(7)
C2S 0.207(8) 0.136(6) 0.107(6) 0.059(6) -0.008(5) -0.060(5)

loop_
_atom_type_symbol
_atom_type_description
_atom_type_scat_dispersion_real
_atom_type_scat_dispersion_imag
_atom_type_scat_source
C C 0.0033 0.0016 'International Tables Vol C Tables 4.2.6.8 and 6.1.1.4'
H H 0.0000 0.0000 'International Tables Vol C Tables 4.2.6.8 and 6.1.1.4'
N N 0.0061 0.0033 'International Tables Vol C Tables 4.2.6.8 and 6.1.1.4'
O O 0.0106 0.0060 'International Tables Vol C Tables 4.2.6.8 and 6.1.1.4'
Cl Cl 0.1484 0.1585 'International Tables Vol C Tables 4.2.6.8 and 6.1.1.4'
Ru Ru -1.2594 0.8363 'International Tables Vol C Tables 4.2.6.8 and 6.1.1.4'

loop_
_geom_angle_atom_site_label_1
_geom_angle_atom_site_label_2
_geom_angle_atom_site_label_3
_geom_angle
N4 Ru1 N2 95.74(12)
N4 Ru1 N3 79.16(12)
N2 Ru1 N3 93.30(12)
N4 Ru1 N1 174.59(12)
N2 Ru1 N1 78.86(12)
N3 Ru1 N1 100.75(11)
N4 Ru1 N5 79.40(12)
N2 Ru1 N5 90.51(11)
N3 Ru1 N5 158.49(12)
N1 Ru1 N5 100.76(12)
N4 Ru1 Cl1 91.15(9)
N2 Ru1 Cl1 172.75(9)
N3 Ru1 Cl1 90.22(9)
N1 Ru1 Cl1 94.26(9)
N5 Ru1 Cl1 88.52(8)
C6 O2 H2 113.7
C12 O4 H4 111.5
C1 N1 C5 117.9(3)
C1 N1 Ru1 126.9(2)
C5 N1 Ru1 115.2(2)
C11 N2 C7 117.8(3)
C11 N2 Ru1 126.0(2)
C7 N2 Ru1 116.1(2)
C13 N3 C17 117.8(3)
C13 N3 Ru1 127.7(3)
C17 N3 Ru1 114.5(2)
C22 N4 C18 121.4(3)
C22 N4 Ru1 119.3(3)
C18 N4 Ru1 119.3(2)
C27 N5 C23 118.6(3)
C27 N5 Ru1 128.3(3)
C23 N5 Ru1 113.1(2)
N1 C1 C2 122.4(4)
N1 C1 H1A 118.8
C2 C1 H1A 118.8
C1 C2 C3 119.6(4)
C1 C2 H2A 120.2
C3 C2 H2A 120.2
C2 C3 C4 118.4(3)
C2 C3 C6 119.6(4)
C4 C3 C6 121.9(3)
C5 C4 C3 119.8(3)
C5 C4 H4A 120.1
C3 C4 H4A 120.1
N1 C5 C4 121.8(3)
N1 C5 C7 114.2(3)
C4 C5 C7 123.9(3)
O1 C6 O2 124.8(4)
O1 C6 C3 121.4(4)
O2 C6 C3 113.8(4)
N2 C7 C8 121.2(3)
N2 C7 C5 114.6(3)
C8 C7 C5 124.2(3)
C9 C8 C7 120.5(3)
C9 C8 H8A 119.8
C7 C8 H8A 119.8
C8 C9 C10 118.3(3)
C8 C9 C12 118.7(3)
C10 C9 C12 123.0(3)
C11 C10 C9 119.1(3)
C11 C10 H10A 120.4
C9 C10 H10A 120.4
N2 C11 C10 123.0(3)
N2 C11 H11A 118.5
C10 C11 H11A 118.5
O3 C12 O4 125.1(4)
O3 C12 C9 122.1(4)
O4 C12 C9 112.8(3)
N3 C13 C14 122.9(4)
N3 C13 H13A 118.5
C14 C13 H13A 118.5
C13 C14 C15 119.0(4)
C13 C14 H14A 120.5
C15 C14 H14A 120.5
C16 C15 C14 118.9(4)
C16 C15 H15A 120.6
C14 C15 H15A 120.6
C15 C16 C17 120.2(4)
C15 C16 H16A 119.9
C17 C16 H16A 119.9
N3 C17 C16 121.2(4)
N3 C17 C18 114.3(3)
C16 C17 C18 124.5(4)
N4 C18 C19 119.8(4)
N4 C18 C17 112.6(3)
C19 C18 C17 127.6(4)
C20 C19 C18 118.8(4)
C20 C19 H19A 120.6
C18 C19 H19A 120.6
C21 C20 C19 120.8(4)
C21 C20 H20A 119.6
C19 C20 H20A 119.6
C20 C21 C22 119.2(4)
C20 C21 H21A 120.4
C22 C21 H21A 120.4
N4 C22 C21 120.0(4)
N4 C22 C23 112.7(3)
C21 C22 C23 127.4(4)
N5 C23 C24 121.2(4)
N5 C23 C22 115.5(3)
C24 C23 C22 123.3(4)
C25 C24 C23 119.2(4)
C25 C24 H24A 120.4
C23 C24 H24A 120.4
C26 C25 C24 119.6(4)
C26 C25 H25A 120.2
C24 C25 H25A 120.2
C25 C26 C27 119.7(4)
C25 C26 H26A 120.2
C27 C26 H26A 120.2
N5 C27 C26 121.8(4)
N5 C27 H27A 119.1
C26 C27 H27A 119.1
O2B Cl2 O2E 119.5(8)
O2B Cl2 O2A 123.0(6)
O2E Cl2 O2A 114.9(5)
O2E Cl2 O2F 114.3(6)
O2A Cl2 O2F 108.7(5)
O2B Cl2 O2D 113.6(7)
O2A Cl2 O2D 106.4(6)
O2E Cl2 O2G 109.1(6)
O2A Cl2 O2G 102.5(4)
O2F Cl2 O2G 106.3(6)
O2B Cl2 O2C 108.5(6)
O2A Cl2 O2C 101.1(5)
O2D Cl2 O2C 101.5(6)
H1W O1W H2W 113.9
C1S O1S H1S 125.9
O1S C1S C2S 122.9(9)
O1S C1S H2S 106.6
C2S C1S H2S 106.6
O1S C1S H3S 106.6
C2S C1S H3S 106.6
H2S C1S H3S 106.6
C1S C2S H4S 109.5
C1S C2S H5S 109.5
H4S C2S H5S 109.5
C1S C2S H6S 109.5
H4S C2S H6S 109.5
H5S C2S H6S 109.5

loop_
_geom_bond_atom_site_label_1
_geom_bond_atom_site_label_2
_geom_bond_distance
Ru1 N1 2.072(3)
Ru1 N2 2.019(3)
Ru1 N3 2.060(3)
Ru1 N4 1.959(3)
Ru1 N5 2.079(3)
Ru1 Cl1 2.4035(9)
O1 C6 1.201(5)
O2 C6 1.297(5)
O2 H2 0.850
O3 C12 1.197(5)
O4 C12 1.303(5)
O4 H4 0.850
N1 C1 1.356(5)
N1 C5 1.357(4)
N2 C11 1.353(5)
N2 C7 1.367(4)
N3 C13 1.354(5)
N3 C17 1.367(5)
N4 C22 1.357(5)
N4 C18 1.358(5)
N5 C27 1.343(5)
N5 C23 1.368(5)
C1 C2 1.374(5)
C1 H1A 0.950
C2 C3 1.382(5)
C2 H2A 0.950
C3 C4 1.384(5)
C3 C6 1.501(5)
C4 C5 1.379(5)
C4 H4A 0.950
C5 C7 1.471(5)
C7 C8 1.383(5)
C8 C9 1.381(5)
C8 H8A 0.950
C9 C10 1.389(5)
C9 C12 1.497(5)
C10 C11 1.376(5)
C10 H10A 0.950
C11 H11A 0.950
C13 C14 1.363(5)
C13 H13A 0.950
C14 C15 1.387(6)
C14 H14A 0.950
C15 C16 1.371(6)
C15 H15A 0.950
C16 C17 1.374(6)
C16 H16A 0.950
C17 C18 1.476(5)
C18 C19 1.388(5)
C19 C20 1.381(6)
C19 H19A 0.950
C20 C21 1.374(6)
C20 H20A 0.950
C21 C22 1.382(6)
C21 H21A 0.950
C22 C23 1.467(6)
C23 C24 1.386(5)
C24 C25 1.378(6)
C24 H24A 0.950
C25 C26 1.364(6)
C25 H25A 0.950
C26 C27 1.384(6)
C26 H26A 0.950
C27 H27A 0.950
Cl2 O2A 1.362(4)
Cl2 O2B 1.327(7)
Cl2 O2C 1.478(7)
Cl2 O2D 1.436(8)
Cl2 O2E 1.362(7)
Cl2 O2F 1.389(7)
Cl2 O2G 1.472(6)
O1W H1W 0.850
O1W H2W 0.850
O1S C1S 1.384(14)
O1S H1S 0.850
C1S C2S 1.447(13)
C1S H2S 0.990
C1S H3S 0.990
O1T H1T 0.850
C2S H4S 0.980
C2S H5S 0.980
C2S H6S 0.980

loop_
_geom_hbond_atom_site_label_D
_geom_hbond_atom_site_label_H
_geom_hbond_atom_site_label_A
_geom_hbond_site_symmetry_A
_geom_hbond_distance_DH
_geom_hbond_distance_HA
_geom_hbond_distance_DA
_geom_hbond_angle_DHA
O2 H2 O1S . 0.85 1.75 2.601(5) 179.2
O2 H2 O1T . 0.85 1.93 2.545(18) 128.6
O4 H4 O1W 2_566 0.85 1.72 2.569(4) 178.6
O1W H1W O1 2_676 0.85 1.87 2.720(4) 179.3
O1W H2W O2C 1_465 0.85 1.95 2.795(12) 178.2
O1S H1S O2A 2_766 0.85 2.14 2.986(8) 180.0
O1T H1T O2D 2_666 0.85 1.84 2.69(3) 179.7

loop_
_geom_torsion_atom_site_label_1
_geom_torsion_atom_site_label_2
_geom_torsion_atom_site_label_3
_geom_torsion_atom_site_label_4
_geom_torsion
N4 Ru1 N1 C1 169.1(11)
N2 Ru1 N1 C1 171.8(3)
N3 Ru1 N1 C1 80.5(3)
N5 Ru1 N1 C1 -99.8(3)
Cl1 Ru1 N1 C1 -10.5(3)
N4 Ru1 N1 C5 -9.8(14)
N2 Ru1 N1 C5 -7.1(2)
N3 Ru1 N1 C5 -98.4(3)
N5 Ru1 N1 C5 81.3(3)
Cl1 Ru1 N1 C5 170.6(2)
N4 Ru1 N2 C11 3.9(3)
N3 Ru1 N2 C11 -75.5(3)
N1 Ru1 N2 C11 -175.8(3)
N5 Ru1 N2 C11 83.3(3)
Cl1 Ru1 N2 C11 165.6(5)
N4 Ru1 N2 C7 -170.7(3)
N3 Ru1 N2 C7 109.8(3)
N1 Ru1 N2 C7 9.5(2)
N5 Ru1 N2 C7 -91.3(3)
Cl1 Ru1 N2 C7 -9.1(8)
N4 Ru1 N3 C13 178.9(3)
N2 Ru1 N3 C13 -85.9(3)
N1 Ru1 N3 C13 -6.6(3)
N5 Ru1 N3 C13 174.3(3)
Cl1 Ru1 N3 C13 87.7(3)
N4 Ru1 N3 C17 -1.9(2)
N2 Ru1 N3 C17 93.3(3)
N1 Ru1 N3 C17 172.6(2)
N5 Ru1 N3 C17 -6.5(5)
Cl1 Ru1 N3 C17 -93.0(2)
N2 Ru1 N4 C22 87.8(3)
N3 Ru1 N4 C22 -179.9(3)
N1 Ru1 N4 C22 90.5(13)
N5 Ru1 N4 C22 -1.6(3)
Cl1 Ru1 N4 C22 -89.9(3)
N2 Ru1 N4 C18 -90.3(3)
N3 Ru1 N4 C18 2.0(3)
N1 Ru1 N4 C18 -87.6(13)
N5 Ru1 N4 C18 -179.7(3)
Cl1 Ru1 N4 C18 92.0(3)
N4 Ru1 N5 C27 -178.7(3)
N2 Ru1 N5 C27 85.5(3)
N3 Ru1 N5 C27 -174.1(3)
N1 Ru1 N5 C27 6.8(3)
Cl1 Ru1 N5 C27 -87.3(3)
N4 Ru1 N5 C23 0.4(2)
N2 Ru1 N5 C23 -95.3(2)
N3 Ru1 N5 C23 5.0(5)
N1 Ru1 N5 C23 -174.1(2)
Cl1 Ru1 N5 C23 91.8(2)
C5 N1 C1 C2 -0.2(6)
Ru1 N1 C1 C2 -179.1(3)
N1 C1 C2 C3 -1.2(6)
C1 C2 C3 C4 1.3(6)
C1 C2 C3 C6 179.2(4)
C2 C3 C4 C5 -0.1(6)
C6 C3 C4 C5 -178.0(4)
C1 N1 C5 C4 1.5(5)
Ru1 N1 C5 C4 -179.5(3)
C1 N1 C5 C7 -175.3(3)
Ru1 N1 C5 C7 3.7(4)
C3 C4 C5 N1 -1.3(6)
C3 C4 C5 C7 175.1(3)
C2 C3 C6 O1 -1.8(6)
C4 C3 C6 O1 176.0(4)
C2 C3 C6 O2 -179.6(4)
C4 C3 C6 O2 -1.8(6)
C11 N2 C7 C8 -4.7(5)
Ru1 N2 C7 C8 170.4(3)
C11 N2 C7 C5 174.5(3)
Ru1 N2 C7 C5 -10.4(4)
N1 C5 C7 N2 4.2(4)
C4 C5 C7 N2 -172.5(3)
N1 C5 C7 C8 -176.6(3)
C4 C5 C7 C8 6.7(6)
N2 C7 C8 C9 3.0(5)
C5 C7 C8 C9 -176.2(3)
C7 C8 C9 C10 0.7(5)
C7 C8 C9 C12 -177.5(3)
C8 C9 C10 C11 -2.4(5)
C12 C9 C10 C11 175.7(3)
C7 N2 C11 C10 3.0(5)
Ru1 N2 C11 C10 -171.6(3)
C9 C10 C11 N2 0.6(6)
C8 C9 C12 O3 1.8(6)
C10 C9 C12 O3 -176.3(4)
C8 C9 C12 O4 -179.4(4)
C10 C9 C12 O4 2.6(5)
C17 N3 C13 C14 -1.7(6)
Ru1 N3 C13 C14 177.5(3)
N3 C13 C14 C15 0.3(6)
C13 C14 C15 C16 1.6(6)
C14 C15 C16 C17 -2.1(6)
C13 N3 C17 C16 1.1(5)
Ru1 N3 C17 C16 -178.2(3)
C13 N3 C17 C18 -179.1(3)
Ru1 N3 C17 C18 1.6(4)
C15 C16 C17 N3 0.7(6)
C15 C16 C17 C18 -179.0(4)
C22 N4 C18 C19 -0.3(6)
Ru1 N4 C18 C19 177.8(3)
C22 N4 C18 C17 -179.8(3)
Ru1 N4 C18 C17 -1.7(4)
N3 C17 C18 N4 0.0(5)
C16 C17 C18 N4 179.7(4)
N3 C17 C18 C19 -179.5(4)
C16 C17 C18 C19 0.3(7)
N4 C18 C19 C20 -0.8(6)
C17 C18 C19 C20 178.6(4)
C18 C19 C20 C21 1.1(7)
C19 C20 C21 C22 -0.2(7)
C18 N4 C22 C21 1.1(5)
Ru1 N4 C22 C21 -177.0(3)
C18 N4 C22 C23 -179.5(3)
Ru1 N4 C22 C23 2.4(4)
C20 C21 C22 N4 -0.8(6)
C20 C21 C22 C23 179.9(4)
C27 N5 C23 C24 0.3(5)
Ru1 N5 C23 C24 -178.9(3)
C27 N5 C23 C22 179.9(3)
Ru1 N5 C23 C22 0.7(4)
N4 C22 C23 N5 -2.0(5)
C21 C22 C23 N5 177.4(4)
N4 C22 C23 C24 177.7(3)
C21 C22 C23 C24 -3.0(6)
N5 C23 C24 C25 -0.3(6)
C22 C23 C24 C25 -179.9(4)
C23 C24 C25 C26 -0.2(6)
C24 C25 C26 C27 0.6(6)
C23 N5 C27 C26 0.1(5)
Ru1 N5 C27 C26 179.2(3)
C25 C26 C27 N5 -0.5(6)
